data_7015554
loop_
_publ_author_name
'L\'opez-G\'omez, Mar\'ia J'
'Connelly, Neil G.'
'Haddow, Mairi F.'
'Hamilton, Alex'
'Lusi, Matteo'
'Baisch, Ulrich'
'Orpen, A. Guy'

_publ_section_title
;
 Potassium S2N-heteroscorpionates: structure and iridaboratrane
 formation.
;
_journal_issue 17
_journal_name_full 'Dalton transactions (Cambridge, England : 2003)'
_journal_page_first 4647
_journal_page_last 4659
_journal_paper_doi 10.1039/c0dt01718c
_journal_volume 40
_journal_year 2011
_chemical_formula_moiety 'C13 H16 B K N8 S'
_chemical_formula_sum 'C13 H16 B K N8 S'
_chemical_formula_weight 366.31
_chemical_name_systematic
;
?
;
_space_group_IT_number 60
_symmetry_cell_setting orthorhombic
_symmetry_space_group_name_Hall '-P 2n 2ab'
_symmetry_space_group_name_H-M 'P b c n'
_atom_sites_solution_hydrogens geom
_atom_sites_solution_primary direct
_atom_sites_solution_secondary difmap
_audit_creation_method SHELXL-97
_cell_angle_alpha 90.00
_cell_angle_beta 90.00
_cell_angle_gamma 90.00
_cell_formula_units_Z 8
_cell_length_a 16.7702(4)
_cell_length_b 11.5282(3)
_cell_length_c 18.6564(3)
_cell_measurement_reflns_used 33932
_cell_measurement_temperature 120(2)
_cell_measurement_theta_max 27.48
_cell_measurement_theta_min 2.91
_cell_volume 3606.85(14)
_computing_cell_refinement 'DENZO (Otwinowski & Minor, 1997) & COLLECT (Hooft, R.W.W., 1998)'
_computing_data_collection 'COLLECT (Hooft, R.W.W., 1998)'
_computing_data_reduction 'DENZO (Otwinowski & Minor, 1997) & COLLECT (Hooft, R.W.W., 1998)'
_computing_structure_refinement 'SHELXL-97 (Sheldrick, 1997)'
_computing_structure_solution 'SHELXS-97 (Sheldrick, 1990)'
_diffrn_ambient_temperature 120(2)
_diffrn_detector_area_resol_mean '4096x4096pixels / 62x62mm'
_diffrn_measured_fraction_theta_full 0.997
_diffrn_measured_fraction_theta_max 0.997
_diffrn_measurement_device_type 'Bruker-Nonius APEX II CCD camera on \k-goniostat'
_diffrn_measurement_method '\f & \w scans'
_diffrn_radiation_monochromator graphite
_diffrn_radiation_source 'fine-focus sealed tube'
_diffrn_radiation_type MoK\a
_diffrn_radiation_wavelength 0.71073
_diffrn_reflns_av_R_equivalents 0.0449
_diffrn_reflns_av_sigmaI/netI 0.0308
_diffrn_reflns_limit_h_max 21
_diffrn_reflns_limit_h_min -21
_diffrn_reflns_limit_k_max 14
_diffrn_reflns_limit_k_min -13
_diffrn_reflns_limit_l_max 23
_diffrn_reflns_limit_l_min -24
_diffrn_reflns_number 31528
_diffrn_reflns_theta_full 27.49
_diffrn_reflns_theta_max 27.49
_diffrn_reflns_theta_min 3.06
_exptl_absorpt_coefficient_mu 0.423
_exptl_absorpt_correction_T_max 1
_exptl_absorpt_correction_T_min 0.845838
_exptl_absorpt_correction_type multi-scan
_exptl_absorpt_process_details 'SADABS 2007/2 (Sheldrick, G.M., 2007)'
_exptl_crystal_colour colourless
_exptl_crystal_density_diffrn 1.349
_exptl_crystal_density_method 'not measured'
_exptl_crystal_description block
_exptl_crystal_F_000 1520
_exptl_crystal_size_max 0.35
_exptl_crystal_size_mid 0.2
_exptl_crystal_size_min 0.1
_refine_diff_density_max 0.425
_refine_diff_density_min -0.334
_refine_diff_density_rms 0.057
_refine_ls_extinction_method none
_refine_ls_goodness_of_fit_ref 1.065
_refine_ls_hydrogen_treatment constr
_refine_ls_matrix_type full
_refine_ls_number_parameters 218
_refine_ls_number_reflns 4127
_refine_ls_number_restraints 0
_refine_ls_restrained_S_all 1.065
_refine_ls_R_factor_all 0.0522
_refine_ls_R_factor_gt 0.0418
_refine_ls_shift/su_max 0.000
_refine_ls_shift/su_mean 0.000
_refine_ls_structure_factor_coef Fsqd
_refine_ls_weighting_details 'calc w=1/[\s^2^(Fo^2^)+(0.0239P)^2^+4.4838P] where P=(Fo^2^+2Fc^2^)/3'
_refine_ls_weighting_scheme calc
_refine_ls_wR_factor_gt 0.0907
_refine_ls_wR_factor_ref 0.0975
_reflns_number_gt 3543
_reflns_number_total 4127
_reflns_threshold_expression >2sigma(I)
_cod_data_source_file c0dt01718c.txt
_cod_data_source_block KTpHmt
_cod_original_sg_symbol_H-M Pbcn
_cod_database_code 7015554

loop_
_symmetry_equiv_pos_as_xyz
'x, y, z'
'-x+1/2, -y+1/2, z+1/2'
'-x, y, -z+1/2'
'x+1/2, -y+1/2, -z'
'-x, -y, -z'
'x-1/2, y-1/2, -z-1/2'
'x, -y, z-1/2'
'-x-1/2, y-1/2, z'

loop_
_atom_site_label
_atom_site_type_symbol
_atom_site_fract_x
_atom_site_fract_y
_atom_site_fract_z
_atom_site_U_iso_or_equiv
_atom_site_adp_type
_atom_site_occupancy
_atom_site_symmetry_multiplicity
_atom_site_calc_flag
_atom_site_refinement_flags
_atom_site_disorder_assembly
_atom_site_disorder_group
K1 K 0.01856(3) 0.51686(3) 0.10985(2) 0.02415(11) Uani 1 1 d . . .
S1 S 0.11454(3) 0.50584(4) 0.26062(3) 0.02532(12) Uani 1 1 d . . .
B1 B -0.08031(13) 0.79408(18) 0.00293(11) 0.0224(4) Uani 1 1 d . . .
H1B H -0.1118 0.8647 0.0160 0.027 Uiso 1 1 calc R . .
N1 N -0.00990(9) 0.78091(12) 0.05639(8) 0.0195(3) Uani 1 1 d . . .
N2 N -0.02389(10) 0.77669(14) 0.12831(8) 0.0238(3) Uani 1 1 d . . .
N3 N -0.13466(9) 0.68671(13) 0.00858(9) 0.0231(3) Uani 1 1 d . . .
N4 N -0.10630(10) 0.57606(14) 0.01391(9) 0.0265(4) Uani 1 1 d . . .
N5 N -0.04376(10) 0.81156(13) -0.07157(8) 0.0239(3) Uani 1 1 d . . .
N6 N -0.01086(12) 0.72299(15) -0.10993(10) 0.0348(4) Uani 1 1 d . . .
N7 N 0.17352(10) 0.71560(14) 0.30266(9) 0.0258(4) Uani 1 1 d . . .
H7N H 0.1354 0.7296 0.3339 0.031 Uiso 1 1 calc R . .
N8 N 0.24634(10) 0.63238(15) 0.22259(9) 0.0276(4) Uani 1 1 d . . .
C1 C 0.06930(11) 0.78411(16) 0.04352(11) 0.0236(4) Uani 1 1 d . . .
H1 H 0.0945 0.7988 -0.0042 0.028 Uiso 1 1 calc R . .
C2 C 0.10911(12) 0.78128(17) 0.10834(11) 0.0268(4) Uani 1 1 d . . .
H2 H 0.1668 0.7982 0.1170 0.032 Uiso 1 1 calc R . .
C3 C 0.04818(12) 0.77683(17) 0.15929(11) 0.0269(4) Uani 1 1 d . . .
H3 H 0.0565 0.7988 0.2106 0.032 Uiso 1 1 calc R . .
C4 C -0.21486(12) 0.68624(19) 0.01333(13) 0.0342(5) Uani 1 1 d . . .
H4 H -0.2482 0.7528 0.0111 0.041 Uiso 1 1 calc R . .
C5 C -0.24077(14) 0.5739(2) 0.02193(14) 0.0410(6) Uani 1 1 d . . .
H5 H -0.2940 0.5467 0.0265 0.049 Uiso 1 1 calc R . .
C6 C -0.17049(13) 0.50927(18) 0.02230(12) 0.0322(5) Uani 1 1 d . . .
H6 H -0.1686 0.4274 0.0279 0.039 Uiso 1 1 calc R . .
C7 C -0.02040(14) 0.91490(17) -0.09934(11) 0.0309(5) Uani 1 1 d . . .
H7 H -0.0348 0.9891 -0.0814 0.037 Uiso 1 1 calc R . .
C8 C 0.02712(18) 0.8946(2) -0.15708(13) 0.0460(6) Uani 1 1 d . . .
H8 H 0.0521 0.9500 -0.1874 0.055 Uiso 1 1 calc R . .
C9 C 0.03085(18) 0.7737(2) -0.16155(14) 0.0484(7) Uani 1 1 d . . .
H9 H 0.0598 0.7328 -0.1973 0.058 Uiso 1 1 calc R . .
C10 C 0.17908(11) 0.61872(17) 0.26234(10) 0.0233(4) Uani 1 1 d . . .
C11 C 0.23616(13) 0.78957(19) 0.28802(12) 0.0332(5) Uani 1 1 d . . .
H11 H 0.2455 0.8632 0.3093 0.040 Uiso 1 1 calc R . .
C12 C 0.28135(13) 0.7380(2) 0.23806(12) 0.0340(5) Uani 1 1 d . . .
H12 H 0.3286 0.7684 0.2172 0.041 Uiso 1 1 calc R . .
C13 C 0.27497(14) 0.5506(2) 0.16893(13) 0.0407(6) Uani 1 1 d . . .
H13A H 0.3160 0.5878 0.1394 0.061 Uiso 0.50 1 calc PR . .
H13B H 0.2305 0.5263 0.1384 0.061 Uiso 0.50 1 calc PR . .
H13C H 0.2978 0.4825 0.1929 0.061 Uiso 0.50 1 calc PR . .
H13D H 0.2468 0.4766 0.1744 0.061 Uiso 0.50 1 calc PR . .
H13E H 0.3323 0.5382 0.1754 0.061 Uiso 0.50 1 calc PR . .
H13F H 0.2650 0.5819 0.1209 0.061 Uiso 0.50 1 calc PR . .

loop_
_atom_site_aniso_label
_atom_site_aniso_U_11
_atom_site_aniso_U_22
_atom_site_aniso_U_33
_atom_site_aniso_U_23
_atom_site_aniso_U_13
_atom_site_aniso_U_12
K1 0.0268(2) 0.0179(2) 0.0277(2) -0.00272(15) 0.00002(16) 0.00231(16)
S1 0.0234(2) 0.0215(2) 0.0310(3) 0.00022(18) 0.00315(19) -0.00151(19)
B1 0.0228(10) 0.0157(9) 0.0288(11) -0.0035(8) -0.0031(8) 0.0042(8)
N1 0.0218(8) 0.0140(7) 0.0226(7) -0.0017(6) 0.0007(6) 0.0000(6)
N2 0.0290(9) 0.0192(8) 0.0231(8) 0.0008(6) 0.0018(7) -0.0009(7)
N3 0.0208(8) 0.0196(8) 0.0288(8) -0.0037(6) -0.0028(6) 0.0031(6)
N4 0.0234(8) 0.0182(8) 0.0380(9) -0.0020(7) 0.0011(7) 0.0022(6)
N5 0.0308(9) 0.0159(7) 0.0251(8) -0.0022(6) -0.0044(7) 0.0023(6)
N6 0.0544(12) 0.0189(8) 0.0312(9) -0.0032(7) 0.0097(8) 0.0018(8)
N7 0.0245(8) 0.0259(8) 0.0270(8) -0.0007(7) 0.0009(7) -0.0037(7)
N8 0.0211(8) 0.0293(9) 0.0325(9) 0.0034(7) 0.0040(7) 0.0003(7)
C1 0.0223(9) 0.0180(9) 0.0305(10) 0.0007(7) 0.0000(8) 0.0004(7)
C2 0.0249(10) 0.0211(9) 0.0344(11) 0.0007(8) -0.0059(8) -0.0012(8)
C3 0.0343(11) 0.0212(9) 0.0252(9) -0.0007(7) -0.0053(8) 0.0005(8)
C4 0.0186(10) 0.0300(11) 0.0538(13) -0.0071(10) -0.0045(9) 0.0031(8)
C5 0.0238(11) 0.0361(12) 0.0632(16) -0.0073(11) -0.0025(10) -0.0070(9)
C6 0.0308(11) 0.0247(10) 0.0412(12) -0.0024(9) -0.0008(9) -0.0058(9)
C7 0.0440(13) 0.0168(9) 0.0320(10) 0.0012(8) -0.0044(9) 0.0000(9)
C8 0.0728(19) 0.0276(11) 0.0376(12) 0.0063(9) 0.0131(12) -0.0064(12)
C9 0.0776(19) 0.0282(12) 0.0394(13) -0.0025(10) 0.0239(13) 0.0002(12)
C10 0.0212(9) 0.0234(9) 0.0253(9) 0.0038(7) -0.0007(7) 0.0018(7)
C11 0.0308(11) 0.0304(11) 0.0385(11) 0.0022(9) -0.0031(9) -0.0116(9)
C12 0.0239(10) 0.0372(12) 0.0411(12) 0.0074(9) 0.0006(9) -0.0080(9)
C13 0.0361(12) 0.0400(13) 0.0460(13) -0.0012(10) 0.0181(10) 0.0038(10)

loop_
_atom_type_symbol
_atom_type_description
_atom_type_scat_dispersion_real
_atom_type_scat_dispersion_imag
_atom_type_scat_source
C C 0.0033 0.0016 'International Tables Vol C Tables 4.2.6.8 and 6.1.1.4'
H H 0.0000 0.0000 'International Tables Vol C Tables 4.2.6.8 and 6.1.1.4'
B B 0.0013 0.0007 'International Tables Vol C Tables 4.2.6.8 and 6.1.1.4'
N N 0.0061 0.0033 'International Tables Vol C Tables 4.2.6.8 and 6.1.1.4'
S S 0.1246 0.1234 'International Tables Vol C Tables 4.2.6.8 and 6.1.1.4'
K K 0.2009 0.2494 'International Tables Vol C Tables 4.2.6.8 and 6.1.1.4'

loop_
_geom_angle_atom_site_label_1
_geom_angle_atom_site_label_2
_geom_angle_atom_site_label_3
_geom_angle
_geom_angle_site_symmetry_1
_geom_angle_site_symmetry_3
_geom_angle_publ_flag
N6 K1 N4 101.89(6) 5_565 . ?
N6 K1 N4 70.11(5) 5_565 5_565 ?
N4 K1 N4 87.80(5) . 5_565 ?
N6 K1 N2 162.75(5) 5_565 . ?
N4 K1 N2 70.61(5) . . ?
N4 K1 N2 123.69(5) 5_565 . ?
N6 K1 C3 161.82(6) 5_565 . ?
N4 K1 C3 94.11(5) . . ?
N4 K1 C3 119.59(5) 5_565 . ?
N2 K1 C3 24.63(5) . . ?
N6 K1 N1 158.78(5) 5_565 . ?
N4 K1 N1 58.06(4) . . ?
N4 K1 N1 100.04(4) 5_565 . ?
N2 K1 N1 24.71(4) . . ?
C3 K1 N1 39.22(4) . . ?
N6 K1 S1 89.06(4) 5_565 . ?
N4 K1 S1 157.30(4) . . ?
N4 K1 S1 114.74(4) 5_565 . ?
N2 K1 S1 93.18(3) . . ?
C3 K1 S1 72.98(4) . . ?
N1 K1 S1 112.15(3) . . ?
N6 K1 S1 85.95(4) 5_565 3 ?
N4 K1 S1 88.39(4) . 3 ?
N4 K1 S1 154.39(4) 5_565 3 ?
N2 K1 S1 78.46(3) . 3 ?
C3 K1 S1 85.94(4) . 3 ?
N1 K1 S1 99.35(3) . 3 ?
S1 K1 S1 72.443(16) . 3 ?
N6 K1 C2 156.19(6) 5_565 . ?
N4 K1 C2 96.23(5) . . ?
N4 K1 C2 95.54(5) 5_565 . ?
N2 K1 C2 40.36(5) . . ?
C3 K1 C2 24.18(5) . . ?
N1 K1 C2 38.91(4) . . ?
S1 K1 C2 79.68(4) . . ?
S1 K1 C2 110.05(4) 3 . ?
N6 K1 C1 155.46(5) 5_565 . ?
N4 K1 C1 74.89(5) . . ?
N4 K1 C1 85.40(5) 5_565 . ?
N2 K1 C1 39.47(4) . . ?
C3 K1 C1 38.51(5) . . ?
N1 K1 C1 23.15(4) . . ?
S1 K1 C1 103.01(4) . . ?
S1 K1 C1 117.91(4) 3 . ?
C2 K1 C1 23.33(5) . . ?
N6 K1 K1 84.28(4) 5_565 5_565 ?
N4 K1 K1 44.87(3) . 5_565 ?
N4 K1 K1 42.93(3) 5_565 5_565 ?
N2 K1 K1 99.52(3) . 5_565 ?
C3 K1 K1 113.42(4) . 5_565 ?
N1 K1 K1 76.27(3) . 5_565 ?
S1 K1 K1 157.55(2) . 5_565 ?
S1 K1 K1 128.139(19) 3 5_565 ?
C2 K1 K1 98.17(4) . 5_565 ?
C1 K1 K1 76.45(3) . 5_565 ?
C10 S1 K1 107.67(7) . . ?
C10 S1 K1 112.95(7) . 3 ?
K1 S1 K1 107.374(16) . 3 ?
N5 B1 N3 113.85(15) . . ?
N5 B1 N1 106.93(15) . . ?
N3 B1 N1 109.11(15) . . ?
N5 B1 H1B 109.0 . . ?
N3 B1 H1B 109.0 . . ?
N1 B1 H1B 109.0 . . ?
C1 N1 N2 110.21(15) . . ?
C1 N1 B1 129.13(16) . . ?
N2 N1 B1 120.31(15) . . ?
C1 N1 K1 86.30(10) . . ?
N2 N1 K1 71.86(9) . . ?
B1 N1 K1 113.68(10) . . ?
C3 N2 N1 105.62(16) . . ?
C3 N2 K1 80.90(11) . . ?
N1 N2 K1 83.42(9) . . ?
C4 N3 N4 109.83(16) . . ?
C4 N3 B1 126.73(16) . . ?
N4 N3 B1 123.34(15) . . ?
C6 N4 N3 105.49(16) . . ?
C6 N4 K1 112.51(13) . . ?
N3 N4 K1 121.86(11) . . ?
C6 N4 K1 106.62(13) . 5_565 ?
N3 N4 K1 117.24(12) . 5_565 ?
K1 N4 K1 92.20(5) . 5_565 ?
C7 N5 N6 109.90(17) . . ?
C7 N5 B1 125.26(16) . . ?
N6 N5 B1 122.64(15) . . ?
C9 N6 N5 105.34(17) . . ?
C9 N6 K1 117.73(14) . 5_565 ?
N5 N6 K1 136.79(13) . 5_565 ?
C10 N7 C11 110.38(17) . . ?
C10 N7 H7N 124.8 . . ?
C11 N7 H7N 124.8 . . ?
C10 N8 C12 109.91(17) . . ?
C10 N8 C13 124.99(18) . . ?
C12 N8 C13 125.03(18) . . ?
N1 C1 C2 108.60(17) . . ?
N1 C1 K1 70.55(10) . . ?
C2 C1 K1 77.45(11) . . ?
N1 C1 H1 125.4 . . ?
C2 C1 H1 125.4 . . ?
K1 C1 H1 125.4 . . ?
C1 C2 C3 104.06(17) . . ?
C1 C2 K1 79.21(11) . . ?
C3 C2 K1 68.61(11) . . ?
C1 C2 H2 127.2 . . ?
C3 C2 H2 127.2 . . ?
K1 C2 H2 127.2 . . ?
N2 C3 C2 111.51(17) . . ?
N2 C3 K1 74.48(11) . . ?
C2 C3 K1 87.22(12) . . ?
N2 C3 H3 122.7 . . ?
C2 C3 H3 122.7 . . ?
K1 C3 H3 122.7 . . ?
N3 C4 C5 109.06(19) . . ?
N3 C4 H4 125.5 . . ?
C5 C4 H4 125.5 . . ?
C4 C5 C6 103.69(19) . . ?
C4 C5 H5 128.2 . . ?
C6 C5 H5 128.2 . . ?
N4 C6 C5 111.92(19) . . ?
N4 C6 H6 124.0 . . ?
C5 C6 H6 124.0 . . ?
N5 C7 C8 108.70(19) . . ?
N5 C7 H7 125.7 . . ?
C8 C7 H7 125.7 . . ?
C7 C8 C9 104.2(2) . . ?
C7 C8 H8 127.9 . . ?
C9 C8 H8 127.9 . . ?
N6 C9 C8 111.9(2) . . ?
N6 C9 H9 124.1 . . ?
C8 C9 H9 124.1 . . ?
N7 C10 N8 105.41(17) . . ?
N7 C10 S1 127.04(15) . . ?
N8 C10 S1 127.54(15) . . ?
C12 C11 N7 107.11(19) . . ?
C12 C11 H11 126.4 . . ?
N7 C11 H11 126.4 . . ?
C11 C12 N8 107.19(18) . . ?
C11 C12 H12 126.4 . . ?
N8 C12 H12 126.4 . . ?
N8 C13 H13A 109.5 . . ?
N8 C13 H13B 109.5 . . ?
H13A C13 H13B 109.5 . . ?
N8 C13 H13C 109.5 . . ?
H13A C13 H13C 109.5 . . ?
H13B C13 H13C 109.5 . . ?
N8 C13 H13D 109.5 . . ?
H13A C13 H13D 141.1 . . ?
H13B C13 H13D 56.3 . . ?
H13C C13 H13D 56.3 . . ?
N8 C13 H13E 109.5 . . ?
H13A C13 H13E 56.3 . . ?
H13B C13 H13E 141.1 . . ?
H13C C13 H13E 56.3 . . ?
H13D C13 H13E 109.5 . . ?
N8 C13 H13F 109.5 . . ?
H13A C13 H13F 56.3 . . ?
H13B C13 H13F 56.3 . . ?
H13C C13 H13F 141.1 . . ?
H13D C13 H13F 109.5 . . ?
H13E C13 H13F 109.5 . . ?

loop_
_geom_bond_atom_site_label_1
_geom_bond_atom_site_label_2
_geom_bond_distance
_geom_bond_site_symmetry_2
_geom_bond_publ_flag
K1 N6 2.7680(18) 5_565 ?
K1 N4 2.8379(17) . ?
K1 N4 2.9400(17) 5_565 ?
K1 N2 3.0980(16) . ?
K1 C3 3.175(2) . ?
K1 N1 3.2385(15) . ?
K1 S1 3.2434(7) . ?
K1 S1 3.2922(6) 3 ?
K1 C2 3.406(2) . ?
K1 C1 3.4274(19) . ?
S1 C10 1.693(2) . ?
S1 K1 3.2922(6) 3 ?
B1 N5 1.532(3) . ?
B1 N3 1.541(3) . ?
B1 N1 1.553(3) . ?
B1 H1B 1.0000 . ?
N1 C1 1.350(2) . ?
N1 N2 1.363(2) . ?
N2 C3 1.340(3) . ?
N3 C4 1.348(3) . ?
N3 N4 1.365(2) . ?
N4 C6 1.333(3) . ?
N4 K1 2.9400(17) 5_565 ?
N5 C7 1.357(3) . ?
N5 N6 1.363(2) . ?
N6 C9 1.326(3) . ?
N6 K1 2.7680(18) 5_565 ?
N7 C10 1.350(2) . ?
N7 C11 1.380(3) . ?
N7 H7N 0.8800 . ?
N8 C10 1.359(2) . ?
N8 C12 1.383(3) . ?
N8 C13 1.457(3) . ?
C1 C2 1.382(3) . ?
C1 H1 1.0000 . ?
C2 C3 1.396(3) . ?
C2 H2 1.0000 . ?
C3 H3 1.0000 . ?
C4 C5 1.375(3) . ?
C4 H4 0.9500 . ?
C5 C6 1.395(3) . ?
C5 H5 0.9500 . ?
C6 H6 0.9500 . ?
C7 C8 1.360(3) . ?
C7 H7 0.9500 . ?
C8 C9 1.398(3) . ?
C8 H8 0.9500 . ?
C9 H9 0.9500 . ?
C11 C12 1.340(3) . ?
C11 H11 0.9500 . ?
C12 H12 0.9500 . ?
C13 H13A 0.9800 . ?
C13 H13B 0.9800 . ?
C13 H13C 0.9800 . ?
C13 H13D 0.9800 . ?
C13 H13E 0.9800 . ?
C13 H13F 0.9800 . ?

loop_
_geom_torsion_atom_site_label_1
_geom_torsion_atom_site_label_2
_geom_torsion_atom_site_label_3
_geom_torsion_atom_site_label_4
_geom_torsion
_geom_torsion_site_symmetry_1
_geom_torsion_site_symmetry_2
_geom_torsion_site_symmetry_3
_geom_torsion_site_symmetry_4
_geom_torsion_publ_flag
N6 K1 S1 C10 147.41(8) 5_565 . . . ?
N4 K1 S1 C10 -92.92(12) . . . . ?
N4 K1 S1 C10 79.88(8) 5_565 . . . ?
N2 K1 S1 C10 -49.71(8) . . . . ?
C3 K1 S1 C10 -35.44(8) . . . . ?
N1 K1 S1 C10 -33.38(8) . . . . ?
S1 K1 S1 C10 -126.54(7) 3 . . . ?
C2 K1 S1 C10 -11.50(8) . . . . ?
C1 K1 S1 C10 -11.03(8) . . . . ?
K1 K1 S1 C10 74.93(9) 5_565 . . . ?
N6 K1 S1 K1 -90.68(4) 5_565 . . 3 ?
N4 K1 S1 K1 28.98(10) . . . 3 ?
N4 K1 S1 K1 -158.22(4) 5_565 . . 3 ?
N2 K1 S1 K1 72.20(4) . . . 3 ?
C3 K1 S1 K1 86.47(4) . . . 3 ?
N1 K1 S1 K1 88.53(3) . . . 3 ?
S1 K1 S1 K1 -4.63(2) 3 . . 3 ?
C2 K1 S1 K1 110.40(4) . . . 3 ?
C1 K1 S1 K1 110.88(4) . . . 3 ?
K1 K1 S1 K1 -163.17(4) 5_565 . . 3 ?
N5 B1 N1 C1 0.4(2) . . . . ?
N3 B1 N1 C1 123.96(19) . . . . ?
N5 B1 N1 N2 172.88(14) . . . . ?
N3 B1 N1 N2 -63.6(2) . . . . ?
N5 B1 N1 K1 -105.02(13) . . . . ?
N3 B1 N1 K1 18.54(17) . . . . ?
N6 K1 N1 C1 -111.68(16) 5_565 . . . ?
N4 K1 N1 C1 -132.58(12) . . . . ?
N4 K1 N1 C1 -51.57(11) 5_565 . . . ?
N2 K1 N1 C1 112.67(15) . . . . ?
C3 K1 N1 C1 73.61(12) . . . . ?
S1 K1 N1 C1 70.50(11) . . . . ?
S1 K1 N1 C1 145.25(10) 3 . . . ?
C2 K1 N1 C1 34.80(11) . . . . ?
K1 K1 N1 C1 -87.59(10) 5_565 . . . ?
N6 K1 N1 N2 135.65(15) 5_565 . . . ?
N4 K1 N1 N2 114.75(11) . . . . ?
N4 K1 N1 N2 -164.24(10) 5_565 . . . ?
C3 K1 N1 N2 -39.06(10) . . . . ?
S1 K1 N1 N2 -42.17(10) . . . . ?
S1 K1 N1 N2 32.57(10) 3 . . . ?
C2 K1 N1 N2 -77.88(11) . . . . ?
C1 K1 N1 N2 -112.67(15) . . . . ?
K1 K1 N1 N2 159.74(10) 5_565 . . . ?
N6 K1 N1 B1 19.8(2) 5_565 . . . ?
N4 K1 N1 B1 -1.11(11) . . . . ?
N4 K1 N1 B1 79.90(12) 5_565 . . . ?
N2 K1 N1 B1 -115.86(16) . . . . ?
C3 K1 N1 B1 -154.92(15) . . . . ?
S1 K1 N1 B1 -158.04(11) . . . . ?
S1 K1 N1 B1 -83.29(11) 3 . . . ?
C2 K1 N1 B1 166.26(15) . . . . ?
C1 K1 N1 B1 131.46(17) . . . . ?
K1 K1 N1 B1 43.87(11) 5_565 . . . ?
C1 N1 N2 C3 -0.3(2) . . . . ?
B1 N1 N2 C3 -174.05(15) . . . . ?
K1 N1 N2 C3 78.60(12) . . . . ?
C1 N1 N2 K1 -78.88(13) . . . . ?
B1 N1 N2 K1 107.34(14) . . . . ?
N6 K1 N2 C3 131.54(19) 5_565 . . . ?
N4 K1 N2 C3 -161.82(12) . . . . ?
N4 K1 N2 C3 -88.28(12) 5_565 . . . ?
N1 K1 N2 C3 -107.03(15) . . . . ?
S1 K1 N2 C3 34.45(11) . . . . ?
S1 K1 N2 C3 105.80(11) 3 . . . ?
C2 K1 N2 C3 -35.53(11) . . . . ?
C1 K1 N2 C3 -72.24(12) . . . . ?
K1 K1 N2 C3 -126.98(11) 5_565 . . . ?
N6 K1 N2 N1 -121.43(18) 5_565 . . . ?
N4 K1 N2 N1 -54.79(10) . . . . ?
N4 K1 N2 N1 18.75(12) 5_565 . . . ?
C3 K1 N2 N1 107.03(15) . . . . ?
S1 K1 N2 N1 141.48(9) . . . . ?
S1 K1 N2 N1 -147.17(10) 3 . . . ?
C2 K1 N2 N1 71.50(11) . . . . ?
C1 K1 N2 N1 34.79(9) . . . . ?
K1 K1 N2 N1 -19.95(10) 5_565 . . . ?
N5 B1 N3 C4 -107.2(2) . . . . ?
N1 B1 N3 C4 133.4(2) . . . . ?
N5 B1 N3 N4 76.9(2) . . . . ?
N1 B1 N3 N4 -42.4(2) . . . . ?
C4 N3 N4 C6 -0.3(2) . . . . ?
B1 N3 N4 C6 176.10(17) . . . . ?
C4 N3 N4 K1 -130.12(15) . . . . ?
B1 N3 N4 K1 46.3(2) . . . . ?
C4 N3 N4 K1 118.12(15) . . . 5_565 ?
B1 N3 N4 K1 -65.45(19) . . . 5_565 ?
N6 K1 N4 C6 39.86(15) 5_565 . . . ?
N4 K1 N4 C6 109.01(15) 5_565 . . . ?
N2 K1 N4 C6 -123.98(14) . . . . ?
C3 K1 N4 C6 -131.47(14) . . . . ?
N1 K1 N4 C6 -147.72(15) . . . . ?
S1 K1 N4 C6 -77.53(17) . . . . ?
S1 K1 N4 C6 -45.66(14) 3 . . . ?
C2 K1 N4 C6 -155.66(14) . . . . ?
C1 K1 N4 C6 -165.17(15) . . . . ?
K1 K1 N4 C6 109.01(15) 5_565 . . . ?
N6 K1 N4 N3 166.58(13) 5_565 . . . ?
N4 K1 N4 N3 -124.27(15) 5_565 . . . ?
N2 K1 N4 N3 2.74(13) . . . . ?
C3 K1 N4 N3 -4.75(14) . . . . ?
N1 K1 N4 N3 -21.00(12) . . . . ?
S1 K1 N4 N3 49.2(2) . . . . ?
S1 K1 N4 N3 81.06(13) 3 . . . ?
C2 K1 N4 N3 -28.94(14) . . . . ?
C1 K1 N4 N3 -38.45(13) . . . . ?
K1 K1 N4 N3 -124.27(15) 5_565 . . . ?
N6 K1 N4 K1 -69.15(5) 5_565 . . 5_565 ?
N4 K1 N4 K1 0.0 5_565 . . 5_565 ?
N2 K1 N4 K1 127.01(5) . . . 5_565 ?
C3 K1 N4 K1 119.52(5) . . . 5_565 ?
N1 K1 N4 K1 103.27(5) . . . 5_565 ?
S1 K1 N4 K1 173.46(7) . . . 5_565 ?
S1 K1 N4 K1 -154.67(4) 3 . . 5_565 ?
C2 K1 N4 K1 95.33(5) . . . 5_565 ?
C1 K1 N4 K1 85.82(5) . . . 5_565 ?
N3 B1 N5 C7 153.58(18) . . . . ?
N1 B1 N5 C7 -85.8(2) . . . . ?
N3 B1 N5 N6 -45.0(2) . . . . ?
N1 B1 N5 N6 75.6(2) . . . . ?
C7 N5 N6 C9 -1.3(3) . . . . ?
B1 N5 N6 C9 -165.2(2) . . . . ?
C7 N5 N6 K1 -176.65(16) . . . 5_565 ?
B1 N5 N6 K1 19.4(3) . . . 5_565 ?
N2 N1 C1 C2 0.4(2) . . . . ?
B1 N1 C1 C2 173.43(16) . . . . ?
K1 N1 C1 C2 -68.78(14) . . . . ?
N2 N1 C1 K1 69.13(11) . . . . ?
B1 N1 C1 K1 -117.79(17) . . . . ?
N6 K1 C1 N1 125.90(15) 5_565 . . . ?
N4 K1 C1 N1 40.34(10) . . . . ?
N4 K1 C1 N1 129.30(11) 5_565 . . . ?
N2 K1 C1 N1 -37.36(10) . . . . ?
C3 K1 C1 N1 -76.95(12) . . . . ?
S1 K1 C1 N1 -116.35(10) . . . . ?
S1 K1 C1 N1 -39.53(11) 3 . . . ?
C2 K1 C1 N1 -115.16(17) . . . . ?
K1 K1 C1 N1 86.71(10) 5_565 . . . ?
N6 K1 C1 C2 -118.94(16) 5_565 . . . ?
N4 K1 C1 C2 155.50(13) . . . . ?
N4 K1 C1 C2 -115.54(12) 5_565 . . . ?
N2 K1 C1 C2 77.80(13) . . . . ?
C3 K1 C1 C2 38.21(12) . . . . ?
N1 K1 C1 C2 115.16(17) . . . . ?
S1 K1 C1 C2 -1.19(12) . . . . ?
S1 K1 C1 C2 75.63(12) 3 . . . ?
K1 K1 C1 C2 -158.13(12) 5_565 . . . ?
N1 C1 C2 C3 -0.3(2) . . . . ?
K1 C1 C2 C3 -64.50(13) . . . . ?
N1 C1 C2 K1 64.22(13) . . . . ?
N6 K1 C2 C1 115.81(15) 5_565 . . . ?
N4 K1 C2 C1 -23.75(12) . . . . ?
N4 K1 C2 C1 64.64(12) 5_565 . . . ?
N2 K1 C2 C1 -73.64(12) . . . . ?
C3 K1 C2 C1 -109.89(17) . . . . ?
N1 K1 C2 C1 -34.50(10) . . . . ?
S1 K1 C2 C1 178.82(12) . . . . ?
S1 K1 C2 C1 -114.31(11) 3 . . . ?
K1 K1 C2 C1 21.46(12) 5_565 . . . ?
N6 K1 C2 C3 -134.30(15) 5_565 . . . ?
N4 K1 C2 C3 86.14(12) . . . . ?
N4 K1 C2 C3 174.53(12) 5_565 . . . ?
N2 K1 C2 C3 36.25(11) . . . . ?
N1 K1 C2 C3 75.39(12) . . . . ?
S1 K1 C2 C3 -71.29(11) . . . . ?
S1 K1 C2 C3 -4.42(12) 3 . . . ?
C1 K1 C2 C3 109.89(17) . . . . ?
K1 K1 C2 C3 131.35(11) 5_565 . . . ?
N1 N2 C3 C2 0.1(2) . . . . ?
K1 N2 C3 C2 80.58(15) . . . . ?
N1 N2 C3 K1 -80.49(11) . . . . ?
C1 C2 C3 N2 0.1(2) . . . . ?
K1 C2 C3 N2 -72.11(14) . . . . ?
C1 C2 C3 K1 72.22(13) . . . . ?
N6 K1 C3 N2 -134.64(18) 5_565 . . . ?
N4 K1 C3 N2 17.16(11) . . . . ?
N4 K1 C3 N2 106.97(11) 5_565 . . . ?
N1 K1 C3 N2 39.22(10) . . . . ?
S1 K1 C3 N2 -143.80(12) . . . . ?
S1 K1 C3 N2 -70.93(11) 3 . . . ?
C2 K1 C3 N2 113.23(17) . . . . ?
C1 K1 C3 N2 76.50(12) . . . . ?
K1 K1 C3 N2 59.16(12) 5_565 . . . ?
N6 K1 C3 C2 112.1(2) 5_565 . . . ?
N4 K1 C3 C2 -96.07(12) . . . . ?
N4 K1 C3 C2 -6.26(13) 5_565 . . . ?
N2 K1 C3 C2 -113.23(17) . . . . ?
N1 K1 C3 C2 -74.01(12) . . . . ?
S1 K1 C3 C2 102.97(12) . . . . ?
S1 K1 C3 C2 175.84(12) 3 . . . ?
C1 K1 C3 C2 -36.73(11) . . . . ?
K1 K1 C3 C2 -54.07(12) 5_565 . . . ?
N4 N3 C4 C5 0.0(3) . . . . ?
B1 N3 C4 C5 -176.29(19) . . . . ?
N3 C4 C5 C6 0.3(3) . . . . ?
N3 N4 C6 C5 0.6(2) . . . . ?
K1 N4 C6 C5 135.61(17) . . . . ?
K1 N4 C6 C5 -124.78(17) 5_565 . . . ?
C4 C5 C6 N4 -0.6(3) . . . . ?
N6 N5 C7 C8 1.0(3) . . . . ?
B1 N5 C7 C8 164.4(2) . . . . ?
N5 C7 C8 C9 -0.3(3) . . . . ?
N5 N6 C9 C8 1.1(3) . . . . ?
K1 N6 C9 C8 177.50(19) 5_565 . . . ?
C7 C8 C9 N6 -0.5(3) . . . . ?
C11 N7 C10 N8 0.5(2) . . . . ?
C11 N7 C10 S1 -178.32(15) . . . . ?
C12 N8 C10 N7 -0.6(2) . . . . ?
C13 N8 C10 N7 -177.66(19) . . . . ?
C12 N8 C10 S1 178.12(16) . . . . ?
C13 N8 C10 S1 1.1(3) . . . . ?
K1 S1 C10 N7 107.91(17) . . . . ?
K1 S1 C10 N7 -10.47(19) 3 . . . ?
K1 S1 C10 N8 -70.61(18) . . . . ?
K1 S1 C10 N8 171.02(15) 3 . . . ?
C10 N7 C11 C12 -0.1(2) . . . . ?
N7 C11 C12 N8 -0.3(2) . . . . ?
C10 N8 C12 C11 0.6(2) . . . . ?
C13 N8 C12 C11 177.6(2) . . . . ?
